data_4506910
loop_
_publ_author_name
'Brancatelli, Giovanna'
'De Zorzi, Rita'
'Hickey, Neal'
'Siega, Patrizia'
'Zingone, Guglielmo'
'Geremia, Silvano'

_publ_section_title
;
 New Multicomponent Porous Architecture of Self-Assembled
 Porphyrins/Calixarenes Driven by Nickel Ions
;
_journal_issue 10
_journal_name_full 'Crystal Growth &amp; Design'
_journal_page_first 5111
_journal_paper_doi 10.1021/cg3010689
_journal_volume 12
_journal_year 2012
_chemical_formula_sum 'C274 H198 N24 Na12.62 Ni6 O135.26 S16'
_chemical_formula_weight 7146.04
_chemical_name_systematic
;
 ?
;
_space_group_IT_number 88
_symmetry_space_group_name_Hall '-I 4ad'
_symmetry_space_group_name_H-M 'I 41/a :2'
_atom_sites_solution_hydrogens geom
_atom_sites_solution_primary direct
_atom_sites_solution_secondary difmap
_audit_creation_date 2012-07-18T11:45:42-00:00
_audit_creation_method 'WinGX routine CIF_UPDATE'
_cell_angle_alpha 90
_cell_angle_beta 90
_cell_angle_gamma 90
_cell_formula_units_Z 8
_cell_length_a 52.910(2)
_cell_length_b 52.910(2)
_cell_length_c 48.890(2)
_cell_measurement_temperature 100(2)
_cell_volume 136866(9)
_computing_structure_refinement 'SHELXL-97 (Sheldrick, 2008)'
_diffrn_ambient_temperature 100(2)
_diffrn_measured_fraction_theta_full 0.738
_diffrn_measured_fraction_theta_max 0.738
_diffrn_radiation_monochromator graphite
_diffrn_radiation_wavelength 1
_diffrn_reflns_av_unetI/netI 0.0957
_diffrn_reflns_limit_h_max 33
_diffrn_reflns_limit_h_min -33
_diffrn_reflns_limit_k_max 55
_diffrn_reflns_limit_k_min 0
_diffrn_reflns_limit_l_max 0
_diffrn_reflns_limit_l_min -51
_diffrn_reflns_number 31202
_diffrn_reflns_theta_full 31.9
_diffrn_reflns_theta_max 31.9
_diffrn_reflns_theta_min 3.28
_exptl_absorpt_coefficient_mu 0.644
_exptl_absorpt_correction_type none
_exptl_crystal_density_diffrn 0.694
_exptl_crystal_density_method 'not measured'
_exptl_crystal_F_000 29239
_exptl_crystal_size_max 0.71
_exptl_crystal_size_mid 0.37
_exptl_crystal_size_min 0.15
_refine_diff_density_max 0.52
_refine_diff_density_min -0.467
_refine_diff_density_rms 0.076
_refine_ls_extinction_coef 0.000197(13)
_refine_ls_extinction_expression Fc^*^=kFc[1+0.001xFc^2^\l^3^/sin(2\q)]^-1/4^
_refine_ls_extinction_method SHELXL
_refine_ls_goodness_of_fit_ref 1.704
_refine_ls_hydrogen_treatment constr
_refine_ls_matrix_type full
_refine_ls_number_parameters 2069
_refine_ls_number_reflns 31202
_refine_ls_number_restraints 8
_refine_ls_restrained_S_all 1.704
_refine_ls_R_factor_all 0.2034
_refine_ls_R_factor_gt 0.1445
_refine_ls_shift/su_max 0.126
_refine_ls_shift/su_mean 0.013
_refine_ls_structure_factor_coef Fsqd
_refine_ls_weighting_details 'calc w=1/[\s^2^(Fo^2^)+(0.1000P)^2^+0.0000P] where P=(Fo^2^+2Fc^2^)/3'
_refine_ls_weighting_scheme calc
_refine_ls_wR_factor_gt 0.3371
_refine_ls_wR_factor_ref 0.3585
_reflns_number_gt 13562
_reflns_number_total 31202
_reflns_threshold_expression >2\s(I)
_cod_data_source_file cg3010689_si_002.cif
_cod_data_source_block ni_input2_noresi
_cod_depositor_comments
;

2023-09-06
Z value and formula fixed to values more according to usual
chemical conventions.                 miguel
;
_cod_original_formula_sum 'C137 H99 N12 Na6.31 Ni3 O67.63 S8'
_cod_original_formula_weight 3573.02
_cod_original_formula_units_Z 16
_cod_original_cell_volume 136864(9)
_cod_database_code 4506910

loop_
_symmetry_equiv_pos_as_xyz
'x, y, z'
'-x+1/2, -y, z+1/2'
'-y+3/4, x+1/4, z+1/4'
'y+3/4, -x+3/4, z+3/4'
'x+1/2, y+1/2, z+1/2'
'-x+1, -y+1/2, z+1'
'-y+5/4, x+3/4, z+3/4'
'y+5/4, -x+5/4, z+5/4'
'-x, -y, -z'
'x-1/2, y, -z-1/2'
'y-3/4, -x-1/4, -z-1/4'
'-y-3/4, x-3/4, -z-3/4'
'-x+1/2, -y+1/2, -z+1/2'
'x, y+1/2, -z'
'y-1/4, -x+1/4, -z+1/4'
'-y-1/4, x-1/4, -z-1/4'

loop_
_atom_site_label
_atom_site_type_symbol
_atom_site_fract_x
_atom_site_fract_y
_atom_site_fract_z
_atom_site_U_iso_or_equiv
_atom_site_adp_type
_atom_site_occupancy
_atom_site_symmetry_multiplicity
_atom_site_calc_flag
_atom_site_refinement_flags
N1 N -0.0232(2) 0.0746(2) 0.0303(2) 0.118(4) Uani 1 1 d .
C01 C -0.0474(4) 0.0785(3) 0.0344(2) 0.130(5) Uani 1 1 d .
C02 C -0.0521(3) 0.0775(3) 0.06558(18) 0.130(5) Uani 1 1 d .
H02 H -0.0678 0.0799 0.0746 0.156 Uiso 1 1 calc R
C03 C -0.0307(3) 0.0729(3) 0.0769(3) 0.122(5) Uani 1 1 d .
H03 H -0.0273 0.0716 0.096 0.147 Uiso 1 1 calc R
C04 C -0.0133(3) 0.0702(3) 0.0555(3) 0.129(5) Uani 1 1 d .
C05 C 0.0117(4) 0.0666(2) 0.0588(2) 0.117(4) Uani 1 1 d .
C06 C 0.0212(2) 0.0621(3) 0.0896(3) 0.111(4) Uani 1 1 d .
C07 C 0.0230(2) 0.0849(3) 0.1051(3) 0.133(5) Uani 1 1 d .
H07 H 0.0217 0.1013 0.0974 0.159 Uiso 1 1 calc R
C08 C 0.0270(3) 0.0799(4) 0.1344(3) 0.144(5) Uani 1 1 d .
H08 H 0.0284 0.0939 0.1464 0.173 Uiso 1 1 calc R
N2 N 0.0288(2) 0.0579(3) 0.1444(2) 0.130(4) Uani 1 1 d .
C09 C 0.0278(2) 0.0373(3) 0.1287(3) 0.117(4) Uani 1 1 d .
H09 H 0.03 0.021 0.1366 0.141 Uiso 1 1 calc R
C10 C 0.0235(2) 0.0393(3) 0.1021(3) 0.121(5) Uani 1 1 d .
H10 H 0.0221 0.0244 0.0914 0.146 Uiso 1 1 calc R
C11 C 0.0309(3) 0.0558(3) 0.1737(2) 0.164(6) Uani 1 1 d .
H11X H 0.0419 0.0692 0.1806 0.247 Uiso 1 1 calc R
H11Y H 0.0381 0.0393 0.1784 0.247 Uiso 1 1 calc R
H11C H 0.0141 0.0574 0.1819 0.247 Uiso 1 1 calc R
N3 N -0.0391(2) 0.08907(19) -0.02435(17) 0.113(3) Uani 1 1 d .
C21 C -0.0435(3) 0.0933(2) -0.0516(2) 0.110(4) Uani 1 1 d .
C22 C -0.0685(3) 0.0979(3) -0.0563(2) 0.127(5) Uani 1 1 d .
H22 H -0.076 0.1019 -0.0735 0.153 Uiso 1 1 calc R
C23 C -0.0810(3) 0.0957(2) -0.0317(3) 0.117(4) Uani 1 1 d .
H23 H -0.0986 0.0978 -0.0285 0.14 Uiso 1 1 calc R
C24 C -0.0623(3) 0.0897(2) -0.0122(2) 0.114(4) Uani 1 1 d .
C25 C -0.0682(3) 0.0849(3) 0.0161(2) 0.134(5) Uani 1 1 d .
C26 C -0.0933(3) 0.0900(4) 0.0270(2) 0.096(4) Uani 1 1 d .
C27 C -0.1050(4) 0.1119(4) 0.0242(3) 0.138(5) Uani 1 1 d .
H27 H -0.0968 0.1248 0.0141 0.166 Uiso 1 1 calc R
C28 C -0.1283(4) 0.1171(3) 0.0348(4) 0.142(5) Uani 1 1 d .
H28 H -0.1359 0.1332 0.0327 0.17 Uiso 1 1 calc R
N4 N -0.1406(2) 0.0973(3) 0.0491(2) 0.119(4) Uani 1 1 d .
C29 C -0.1305(3) 0.0755(3) 0.0519(2) 0.107(4) Uani 1 1 d .
H29 H -0.1387 0.0622 0.0615 0.128 Uiso 1 1 calc R
C30 C -0.1051(3) 0.0720(3) 0.0392(2) 0.116(4) Uani 1 1 d .
H30 H -0.0974 0.0558 0.0402 0.14 Uiso 1 1 calc R
C31 C -0.1657(3) 0.1026(3) 0.0622(3) 0.162(6) Uani 1 1 d .
H31A H -0.1748 0.0867 0.065 0.243 Uiso 1 1 calc R
H31B H -0.1757 0.1137 0.0502 0.243 Uiso 1 1 calc R
H31C H -0.1631 0.111 0.0798 0.243 Uiso 1 1 calc R
N5 N 0.0123(2) 0.0810(2) -0.0429(2) 0.113(3) Uani 1 1 d .
C41 C 0.0373(3) 0.0792(2) -0.0463(2) 0.107(4) Uani 1 1 d .
C42 C 0.0437(3) 0.0843(3) -0.0764(2) 0.148(6) Uani 1 1 d .
H42 H 0.0596 0.0837 -0.0853 0.178 Uiso 1 1 calc R
C43 C 0.0205(3) 0.0900(3) -0.0871(3) 0.123(4) Uani 1 1 d .
H43 H 0.0176 0.0949 -0.1056 0.147 Uiso 1 1 calc R
C44 C 0.0005(3) 0.0875(2) -0.0663(2) 0.107(4) Uani 1 1 d .
C45 C -0.0246(3) 0.0934(2) -0.0712(2) 0.105(4) Uani 1 1 d .
C46 C -0.0312(3) 0.0987(3) -0.0990(3) 0.119(5) Uani 1 1 d .
C47 C -0.0400(3) 0.1216(4) -0.1043(2) 0.141(5) Uani 1 1 d .
H47 H -0.0421 0.134 -0.0905 0.169 Uiso 1 1 calc R
C48 C -0.0472(3) 0.1270(4) -0.1362(5) 0.171(8) Uani 1 1 d .
H48 H -0.0537 0.1429 -0.1421 0.205 Uiso 1 1 calc R
N6 N -0.0436(3) 0.1090(5) -0.1523(3) 0.161(8) Uani 1 1 d .
C49 C -0.0353(4) 0.0884(4) -0.1474(4) 0.151(8) Uani 1 1 d .
H49 H -0.0327 0.0769 -0.1621 0.181 Uiso 1 1 calc R
C50 C -0.0296(2) 0.0811(3) -0.1218(3) 0.126(4) Uani 1 1 d .
H50 H -0.0244 0.0641 -0.1185 0.152 Uiso 1 1 calc R
C51 C -0.0524(3) 0.1179(4) -0.1808(2) 0.190(7) Uani 1 1 d .
H51A H -0.0409 0.1112 -0.1948 0.285 Uiso 1 1 calc R
H51B H -0.0522 0.1364 -0.1814 0.285 Uiso 1 1 calc R
H51C H -0.0695 0.1117 -0.1843 0.285 Uiso 1 1 calc R
N7 N 0.02785(19) 0.06910(18) 0.01175(18) 0.104(3) Uani 1 1 d .
C61 C 0.0321(3) 0.0646(2) 0.0398(2) 0.125(4) Uani 1 1 d .
C62 C 0.0598(3) 0.0613(3) 0.0452(2) 0.122(4) Uani 1 1 d .
H62 H 0.0679 0.0587 0.0623 0.147 Uiso 1 1 calc R
C63 C 0.0710(3) 0.0630(2) 0.0196(2) 0.126(5) Uani 1 1 d .
H63 H 0.0885 0.0613 0.0156 0.152 Uiso 1 1 calc R
C64 C 0.0508(3) 0.0680(2) -0.0001(2) 0.109(4) Uani 1 1 d .
C65 C 0.0560(3) 0.0749(2) -0.0278(2) 0.114(4) Uani 1 1 d .
C66 C 0.0848(3) 0.0737(5) -0.0349(2) 0.122(6) Uani 1 1 d .
C67 C 0.0997(4) 0.0530(3) -0.0358(2) 0.122(6) Uani 1 1 d .
H67 H 0.0943 0.0366 -0.0305 0.146 Uiso 1 1 calc R
C68 C 0.1242(3) 0.0585(4) -0.0456(3) 0.124(5) Uani 1 1 d .
H68 H 0.1351 0.0443 -0.0464 0.149 Uiso 1 1 calc R
N8 N 0.1349(3) 0.0801(3) -0.05395(19) 0.114(4) Uani 1 1 d .
C69 C 0.1197(4) 0.1002(4) -0.0524(2) 0.116(4) Uani 1 1 d .
H69 H 0.1259 0.1165 -0.0569 0.14 Uiso 1 1 calc R
C70 C 0.0934(4) 0.0970(4) -0.0438(2) 0.144(6) Uani 1 1 d .
H70 H 0.0821 0.111 -0.0443 0.173 Uiso 1 1 calc R
Ni1 Ni 0.17019(3) 0.08083(4) -0.06693(3) 0.1373(8) Uani 1 1 d .
Ni2 Ni 0.26912(4) 0.00104(4) 0.21755(3) 0.1378(8) Uani 1 1 d .
Ni3 Ni 0.33212(5) -0.03479(6) 0.13096(4) 0.1971(12) Uani 1 1 d .
Na1 Na 0.39861(17) 0.08088(19) 0.39072(15) 0.233(4) Uani 1 1 d .
N9 N 0.0100(2) -0.00955(18) 0.03890(17) 0.104(3) Uani 1 1 d .
C71 C -0.0072(4) -0.0108(3) 0.0610(2) 0.120(4) Uani 1 1 d .
C72 C 0.0084(3) -0.0204(3) 0.0857(2) 0.132(5) Uani 1 1 d .
H72 H 0.0019 -0.0243 0.1033 0.159 Uiso 1 1 calc R
C73 C 0.0328(3) -0.0225(3) 0.0781(2) 0.126(5) Uani 1 1 d .
H73 H 0.0467 -0.0273 0.0891 0.151 Uiso 1 1 calc R
C74 C 0.0331(3) -0.0156(2) 0.0486(2) 0.094(3) Uani 1 1 d .
C75 C 0.0563(3) -0.0139(2) 0.03501(19) 0.098(4) Uani 1 1 d .
C76 C 0.0788(3) -0.0163(4) 0.0485(3) 0.093(4) Uani 1 1 d .
C77 C 0.0859(3) -0.0346(4) 0.0617(5) 0.167(8) Uani 1 1 d .
H77 H 0.0753 -0.049 0.0599 0.201 Uiso 1 1 calc R
C78 C 0.1064(4) -0.0384(4) 0.0784(3) 0.169(7) Uani 1 1 d .
H78 H 0.1075 -0.0522 0.0907 0.203 Uiso 1 1 calc R
N10 N 0.1252(2) -0.0205(3) 0.07623(17) 0.107(3) Uani 1 1 d .
C79 C 0.1199(4) 0.0004(3) 0.0617(4) 0.154(6) Uani 1 1 d .
H79 H 0.1311 0.0145 0.0611 0.184 Uiso 1 1 calc R
C80 C 0.0973(4) 0.0003(4) 0.0475(2) 0.136(5) Uani 1 1 d .
H80 H 0.0947 0.0142 0.0355 0.163 Uiso 1 1 calc R
C81 C 0.1499(3) -0.0201(3) 0.0919(3) 0.142(5) Uani 1 1 d .
H81A H 0.1623 -0.0307 0.0823 0.213 Uiso 1 1 calc R
H81B H 0.1471 -0.0268 0.1103 0.213 Uiso 1 1 calc R
H81C H 0.1561 -0.0028 0.093 0.213 Uiso 1 1 calc R
N11 N -0.03789(19) 0.00257(18) 0.01140(16) 0.106(3) Uani 1 1 d .
C81A C -0.0585(3) 0.0089(2) -0.0052(2) 0.109(4) Uani 1 1 d .
C82 C -0.0803(2) 0.0115(2) 0.0111(2) 0.107(4) Uani 1 1 d .
H82 H -0.097 0.0154 0.0054 0.129 Uiso 1 1 calc R
C83 C -0.0718(3) 0.0071(3) 0.0366(3) 0.130(5) Uani 1 1 d .
H83 H -0.0826 0.0083 0.0521 0.156 Uiso 1 1 calc R
C84 C -0.0462(3) 0.0005(2) 0.0390(2) 0.111(4) Uani 1 1 d .
C85 C -0.0327(3) -0.0063(2) 0.0610(2) 0.108(4) Uani 1 1 d .
C86 C -0.0454(3) -0.0062(3) 0.0876(2) 0.108(4) Uani 1 1 d .
C87 C -0.0641(3) -0.0222(3) 0.0928(2) 0.116(4) Uani 1 1 d .
H87 H -0.0694 -0.0334 0.0788 0.139 Uiso 1 1 calc R
C88 C -0.0769(2) -0.0232(3) 0.1191(3) 0.120(4) Uani 1 1 d .
H88 H -0.0905 -0.0346 0.1221 0.144 Uiso 1 1 calc R
N12 N -0.0692(2) -0.0080(2) 0.13865(18) 0.105(3) Uani 1 1 d .
C89 C -0.0519(3) 0.0103(3) 0.1336(2) 0.128(5) Uani 1 1 d .
H89 H -0.0484 0.0229 0.1469 0.153 Uiso 1 1 calc R
C90 C -0.0387(2) 0.0100(3) 0.1076(2) 0.116(4) Uani 1 1 d .
H90 H -0.0252 0.0214 0.1046 0.139 Uiso 1 1 calc R
C91 C -0.0817(3) -0.0083(3) 0.1652(2) 0.132(5) Uani 1 1 d .
H91X H -0.1 -0.0073 0.1626 0.198 Uiso 1 1 calc R
H91Y H -0.076 0.0063 0.1759 0.198 Uiso 1 1 calc R
H91C H -0.0774 -0.0239 0.1749 0.198 Uiso 1 1 calc R
C91A C 0.2061(4) -0.0798(3) 0.1072(3) 0.161(6) Uani 1 1 d .
H91A H 0.204 -0.0978 0.1024 0.193 Uiso 1 1 calc R
H91B H 0.2229 -0.0776 0.1157 0.193 Uiso 1 1 calc R
C92 C 0.1860(4) -0.0724(6) 0.1274(7) 0.179(15) Uani 1 1 d .
C93 C 0.1862(5) -0.0559(4) 0.1460(4) 0.137(8) Uani 1 1 d .
C94 C 0.1644(5) -0.0491(4) 0.1618(5) 0.141(6) Uani 1 1 d .
C95 C 0.1424(4) -0.0629(4) 0.1539(4) 0.155(6) Uani 1 1 d .
H95 H 0.1269 -0.0583 0.1623 0.186 Uiso 1 1 calc R
C96 C 0.1417(5) -0.0831(4) 0.1345(5) 0.164(9) Uani 1 1 d .
C97 C 0.1672(9) -0.0851(5) 0.1208(3) 0.193(12) Uani 1 1 d .
H97 H 0.169 -0.0969 0.1063 0.231 Uiso 1 1 calc R
O01 O 0.2104(2) -0.04638(17) 0.15289(17) 0.128(3) Uani 1 1 d .
C98 C 0.2235(4) -0.0609(3) 0.1756(3) 0.142(5) Uani 1 1 d .
H98A H 0.2163 -0.0549 0.1931 0.171 Uiso 1 1 calc R
H98B H 0.2186 -0.0789 0.1736 0.171 Uiso 1 1 calc R
C99 C 0.2502(4) -0.0601(4) 0.1781(5) 0.157(6) Uani 1 1 d .
O02 O 0.2604(3) -0.0663(3) 0.1973(3) 0.224(8) Uani 1 1 d .
O03 O 0.2607(2) -0.0502(2) 0.1567(2) 0.169(4) Uani 1 1 d .
S01 S 0.11334(15) -0.09905(16) 0.13142(19) 0.217(3) Uani 1 1 d .
O04 O 0.1167(3) -0.1154(4) 0.1063(5) 0.288(9) Uani 1 1 d .
O05 O 0.0967(4) -0.0844(4) 0.1187(4) 0.272(9) Uani 1 1 d .
O06 O 0.1109(3) -0.1149(4) 0.1515(3) 0.297(11) Uani 1 1 d .
C100 C 0.2186(5) 0.0053(6) 0.0532(3) 0.31(2) Uani 1 1 d .
H10A H 0.2337 0.0078 0.065 0.376 Uiso 1 1 calc R
H10B H 0.2242 0.0088 0.0343 0.376 Uiso 1 1 calc R
C102 C 0.2121(2) -0.0265(2) 0.0543(2) 0.194(8) Uani 1 1 d G
C103 C 0.2166(2) -0.0407(3) 0.07773(18) 0.149(6) Uani 1 1 d G
C104 C 0.2047(2) -0.0638(2) 0.08126(16) 0.138(5) Uani 1 1 d G
C105 C 0.1882(2) -0.0728(2) 0.0614(2) 0.256(14) Uani 1 1 d G
H105 H 0.18 -0.0887 0.0638 0.307 Uiso 1 1 calc R
C106 C 0.1836(2) -0.0586(3) 0.0380(2) 0.182(8) Uani 1 1 d G
C107 C 0.1956(2) -0.0355(2) 0.03443(18) 0.192(8) Uani 1 1 d G
H107 H 0.1924 -0.0258 0.0184 0.231 Uiso 1 1 calc R
O07 O 0.2365(3) -0.03483(18) 0.09556(18) 0.145(3) Uani 1 1 d .
C108 C 0.2601(3) -0.0462(4) 0.0873(3) 0.155(7) Uani 1 1 d D
H18X H 0.2629 -0.0437 0.0674 0.186 Uiso 1 1 calc R
H18Y H 0.2599 -0.0646 0.091 0.186 Uiso 1 1 calc R
C109 C 0.2806(4) -0.0336(4) 0.1035(3) 0.24(2) Uani 1 1 d D
O08 O 0.3028(3) -0.0421(3) 0.1056(2) 0.185(5) Uani 1 1 d D
O09 O 0.2763(2) -0.0126(3) 0.1153(2) 0.171(4) Uani 1 1 d D
S02 S 0.1617(2) -0.0668(4) 0.0124(2) 0.274(6) Uani 1 1 d .
O10 O 0.1491(4) -0.0867(3) 0.0205(3) 0.252(9) Uani 1 1 d .
O11 O 0.1699(3) -0.0566(3) -0.0129(2) 0.210(5) Uani 1 1 d .
O12 O 0.1405(7) -0.0495(7) 0.0156(5) 0.41(3) Uani 1 1 d .
C110 C 0.1871(3) 0.0524(3) 0.1259(3) 0.133(5) Uani 1 1 d .
H11A H 0.1823 0.0702 0.1294 0.16 Uiso 1 1 calc R
H11B H 0.2042 0.0496 0.1336 0.16 Uiso 1 1 calc R
C112 C 0.1873(3) 0.0477(2) 0.09786(18) 0.164(8) Uani 1 1 d G
C113 C 0.2047(2) 0.0308(3) 0.0869(2) 0.157(8) Uani 1 1 d G
C114 C 0.2029(2) 0.0236(2) 0.0596(2) 0.37(4) Uani 1 1 d G
C115 C 0.1836(2) 0.0333(3) 0.04331(16) 0.32(2) Uani 1 1 d G
H115 H 0.1824 0.0284 0.0247 0.387 Uiso 1 1 calc R
C116 C 0.1662(2) 0.0501(3) 0.0543(3) 0.55(4) Uiso 1 1 d G
C117 C 0.1680(3) 0.0573(2) 0.0815(3) 0.201(9) Uani 1 1 d G
H117 H 0.1561 0.0689 0.089 0.242 Uiso 1 1 calc R
O13 O 0.2253(2) 0.02176(17) 0.10493(16) 0.132(3) Uani 1 1 d .
C118 C 0.2484(3) 0.0370(3) 0.1004(2) 0.140(5) Uani 1 1 d .
H18A H 0.2438 0.054 0.0935 0.169 Uiso 1 1 calc R
H18B H 0.2594 0.0287 0.0868 0.169 Uiso 1 1 calc R
C119 C 0.2627(4) 0.0394(3) 0.1289(5) 0.141(6) Uani 1 1 d .
O14 O 0.2837(2) 0.05045(18) 0.12455(15) 0.124(3) Uani 1 1 d .
O15 O 0.2528(2) 0.0306(2) 0.14861(17) 0.169(5) Uani 1 1 d .
S03 S 0.14694(16) 0.0617(2) 0.02952(17) 0.341(7) Uani 1 1 d .
O16 O 0.1285(4) 0.0873(5) 0.0551(5) 0.386(16) Uani 1 1 d .
O17 O 0.16220(19) 0.0764(2) 0.01135(17) 0.174(4) Uani 1 1 d .
O18 O 0.1322(3) 0.0458(3) 0.0241(4) 0.330(14) Uani 1 1 d .
C120 C 0.1644(3) -0.0270(4) 0.1795(3) 0.153(6) Uani 1 1 d .
H12W H 0.1817 -0.0241 0.1865 0.183 Uiso 1 1 calc R
H12Z H 0.1531 -0.03 0.1953 0.183 Uiso 1 1 calc R
C121 C 0.1558(4) -0.0044(4) 0.1643(3) 0.138(5) Uani 1 1 d .
C122 C 0.1751(4) 0.0140(4) 0.1545(3) 0.123(5) Uani 1 1 d .
C123 C 0.1682(3) 0.0348(4) 0.1394(3) 0.120(5) Uani 1 1 d .
C124 C 0.1437(5) 0.0389(3) 0.1331(3) 0.157(6) Uani 1 1 d .
H124 H 0.1391 0.0522 0.1211 0.188 Uiso 1 1 calc R
C125 C 0.1234(3) 0.0217(5) 0.1457(3) 0.148(6) Uani 1 1 d .
C126 C 0.1310(3) 0.0002(4) 0.1573(3) 0.151(6) Uani 1 1 d .
H126 H 0.1188 -0.0125 0.1609 0.182 Uiso 1 1 calc R
O19 O 0.1988(2) 0.01058(16) 0.16212(16) 0.125(3) Uani 1 1 d .
C127 C 0.2043(3) 0.0264(3) 0.1868(3) 0.140(5) Uani 1 1 d .
H12A H 0.1898 0.0262 0.1996 0.168 Uiso 1 1 calc R
H12B H 0.2078 0.0441 0.1815 0.168 Uiso 1 1 calc R
C128 C 0.2274(4) 0.0142(4) 0.1995(4) 0.156(6) Uani 1 1 d .
O20 O 0.23886(17) 0.02557(19) 0.21924(16) 0.140(3) Uani 1 1 d .
O21 O 0.23839(18) -0.0056(2) 0.19073(17) 0.128(3) Uani 1 1 d .
S04 S 0.09071(11) 0.02653(16) 0.13656(16) 0.185(2) Uani 1 1 d .
O22 O 0.0893(3) 0.0471(4) 0.1194(6) 0.327(12) Uani 1 1 d .
O23 O 0.0780(3) 0.0201(5) 0.1592(3) 0.302(11) Uani 1 1 d .
O24 O 0.0838(2) 0.0042(3) 0.1196(3) 0.202(5) Uani 1 1 d .
Na2 Na 0.23565(10) -0.01014(10) 0.13942(9) 0.1289(17) Uani 1 1 d .
C129 C 0.3430(3) -0.0334(3) 0.3136(2) 0.126(5) Uani 1 1 d .
H12X H 0.3364 -0.0302 0.2949 0.151 Uiso 1 1 calc R
H12Y H 0.3292 -0.0412 0.3243 0.151 Uiso 1 1 calc R
C130 C 0.3653(3) -0.0526(3) 0.3116(2) 0.109(4) Uani 1 1 d .
C131 C 0.3819(3) -0.0538(3) 0.2882(2) 0.116(4) Uani 1 1 d .
C132 C 0.4050(3) -0.0664(3) 0.2893(3) 0.121(4) Uani 1 1 d .
C133 C 0.4103(3) -0.0792(2) 0.3121(2) 0.115(4) Uani 1 1 d .
H133 H 0.4254 -0.089 0.3127 0.138 Uiso 1 1 calc R
C134 C 0.3945(3) -0.0789(3) 0.3355(2) 0.120(4) Uani 1 1 d .
C135 C 0.3727(3) -0.0644(3) 0.3353(3) 0.121(4) Uani 1 1 d .
H135 H 0.363 -0.0626 0.3515 0.145 Uiso 1 1 calc R
O25 O 0.37362(17) -0.04227(17) 0.26430(14) 0.126(3) Uani 1 1 d .
C136 C 0.3561(3) -0.0597(3) 0.2495(3) 0.128(4) Uani 1 1 d .
H13X H 0.3625 -0.0772 0.2512 0.153 Uiso 1 1 calc R
H13Y H 0.3393 -0.059 0.2584 0.153 Uiso 1 1 calc R
C137 C 0.3532(5) -0.0540(4) 0.2221(4) 0.204(11) Uani 1 1 d .
O26 O 0.3365(2) -0.0651(2) 0.2084(2) 0.176(4) Uani 1 1 d .
O27 O 0.3643(2) -0.0369(3) 0.2111(2) 0.175(5) Uani 1 1 d .
S05 S 0.40250(11) -0.09657(10) 0.36555(7) 0.1445(15) Uani 1 1 d .
O28 O 0.4284(3) -0.1023(3) 0.3655(2) 0.224(7) Uani 1 1 d .
O29 O 0.3977(2) -0.0786(2) 0.38818(17) 0.188(5) Uani 1 1 d .
O30 O 0.3859(4) -0.1153(3) 0.3689(3) 0.306(12) Uani 1 1 d .
C138 C 0.3711(3) 0.0598(3) 0.3037(2) 0.128(5) Uani 1 1 d .
H13A H 0.3631 0.0596 0.2854 0.154 Uiso 1 1 calc R
H13B H 0.3659 0.0755 0.3132 0.154 Uiso 1 1 calc R
C140 C 0.3619(2) 0.0340(3) 0.3220(2) 0.115(4) Uani 1 1 d .
C141 C 0.3536(3) 0.0123(3) 0.3106(2) 0.118(4) Uani 1 1 d .
C142 C 0.3498(2) -0.0084(3) 0.3265(2) 0.094(3) Uani 1 1 d .
C143 C 0.3545(2) -0.0071(3) 0.35391(19) 0.108(4) Uani 1 1 d .
H143 H 0.3518 -0.0218 0.3647 0.13 Uiso 1 1 calc R
C144 C 0.3627(2) 0.0141(3) 0.36654(19) 0.092(3) Uani 1 1 d .
C145 C 0.3664(2) 0.0357(3) 0.35087(19) 0.104(4) Uani 1 1 d .
H145 H 0.3717 0.0511 0.359 0.125 Uiso 1 1 calc R
O31 O 0.34927(17) 0.01129(15) 0.28220(12) 0.111(2) Uani 1 1 d .
C146 C 0.3248(3) 0.0210(3) 0.2753(2) 0.130(5) Uani 1 1 d .
H14X H 0.3264 0.039 0.2698 0.156 Uiso 1 1 calc R
H14Y H 0.3137 0.0202 0.2915 0.156 Uiso 1 1 calc R
C147 C 0.3134(4) 0.0058(4) 0.2522(3) 0.144(6) Uani 1 1 d .
O32 O 0.2924(2) 0.01640(18) 0.24408(15) 0.129(3) Uani 1 1 d .
O33 O 0.3272(3) -0.0106(3) 0.2408(2) 0.178(5) Uani 1 1 d .
S06 S 0.36772(9) 0.01601(9) 0.40224(6) 0.1145(11) Uani 1 1 d .
O34 O 0.36994(16) -0.01020(17) 0.41105(14) 0.120(3) Uani 1 1 d .
O35 O 0.39126(17) 0.03054(17) 0.40540(13) 0.121(3) Uani 1 1 d .
O36 O 0.34681(17) 0.02953(17) 0.41295(14) 0.120(3) Uani 1 1 d .
C148 C 0.4488(2) 0.0269(3) 0.2560(2) 0.107(4) Uani 1 1 d .
H14A H 0.4374 0.0257 0.2399 0.128 Uiso 1 1 calc R
H14B H 0.4648 0.0347 0.2498 0.128 Uiso 1 1 calc R
C149 C 0.4364(3) 0.0442(3) 0.2776(2) 0.116(4) Uani 1 1 d .
C150 C 0.4103(3) 0.0473(3) 0.2791(3) 0.130(5) Uani 1 1 d .
C151 C 0.3987(3) 0.0590(3) 0.3010(3) 0.135(5) Uani 1 1 d .
C152 C 0.4134(3) 0.0698(2) 0.3220(2) 0.117(4) Uani 1 1 d .
H152 H 0.4056 0.0777 0.3373 0.14 Uiso 1 1 calc R
C153 C 0.4407(3) 0.0685(3) 0.3195(2) 0.115(4) Uani 1 1 d .
C154 C 0.4512(3) 0.0553(3) 0.2969(2) 0.116(4) Uani 1 1 d .
H154 H 0.4691 0.0542 0.2953 0.139 Uiso 1 1 calc R
O37 O 0.39462(15) 0.03896(17) 0.25620(14) 0.122(3) Uani 1 1 d .
C155 C 0.3910(3) 0.0612(3) 0.2386(3) 0.146(5) Uani 1 1 d .
H15X H 0.4063 0.0643 0.2274 0.175 Uiso 1 1 calc R
H15Y H 0.3876 0.0764 0.2498 0.175 Uiso 1 1 calc R
C156 C 0.3684(3) 0.0555(5) 0.2202(3) 0.143(7) Uani 1 1 d .
O38 O 0.3627(2) 0.0745(2) 0.20447(19) 0.157(4) Uani 1 1 d .
O39 O 0.3559(2) 0.0360(2) 0.22179(18) 0.136(3) Uani 1 1 d .
S07 S 0.45905(8) 0.08249(9) 0.34378(7) 0.1249(12) Uani 1 1 d .
O40 O 0.47656(17) 0.1001(2) 0.33023(16) 0.147(3) Uani 1 1 d .
O41 O 0.47336(17) 0.0624(2) 0.35509(16) 0.138(3) Uani 1 1 d .
O42 O 0.44224(16) 0.09510(17) 0.36326(16) 0.130(3) Uani 1 1 d .
C157 C 0.4240(3) -0.0641(3) 0.2669(2) 0.137(5) Uani 1 1 d .
H15W H 0.415 -0.0618 0.2493 0.164 Uiso 1 1 calc R
H15J H 0.4338 -0.08 0.2658 0.164 Uiso 1 1 calc R
O43 O 0.41878(16) -0.01502(15) 0.23891(14) 0.118(3) Uani 1 1 d .
C158 C 0.4292(3) -0.0238(3) 0.2120(2) 0.160(6) Uani 1 1 d D
H15A H 0.4476 -0.0209 0.211 0.192 Uiso 1 1 calc R
H15B H 0.4257 -0.042 0.2092 0.192 Uiso 1 1 calc R
C159 C 0.4157(4) -0.0083(4) 0.1911(3) 0.299(19) Uani 1 1 d D
O44 O 0.4224(3) -0.0159(3) 0.1682(2) 0.275(8) Uani 1 1 d D
O45 O 0.4018(3) 0.0102(3) 0.1964(2) 0.236(7) Uani 1 1 d D
S08 S 0.49881(10) -0.02951(12) 0.32312(8) 0.1421(14) Uani 1 1 d .
O46 O 0.48648(19) -0.0424(2) 0.34600(16) 0.161(4) Uani 1 1 d .
O47 O 0.5168(2) -0.0457(2) 0.3111(2) 0.153(3) Uani 1 1 d .
O48 O 0.5094(2) -0.0047(2) 0.32932(17) 0.155(4) Uani 1 1 d .
C160 C 0.4416(3) -0.0427(3) 0.2712(3) 0.103(4) Uani 1 1 d .
C161 C 0.4388(3) -0.0198(4) 0.2607(2) 0.121(5) Uani 1 1 d .
C162 C 0.4540(3) 0.0018(3) 0.2657(2) 0.102(4) Uani 1 1 d .
C163 C 0.4720(2) -0.0011(3) 0.2855(2) 0.109(4) Uani 1 1 d .
H163 H 0.4818 0.0131 0.2912 0.131 Uiso 1 1 calc R
C164 C 0.4763(3) -0.0255(4) 0.2977(2) 0.117(4) Uani 1 1 d .
C165 C 0.4610(3) -0.0450(3) 0.2909(2) 0.126(5) Uani 1 1 d .
H165 H 0.4633 -0.0609 0.2996 0.151 Uiso 1 1 calc R
Na3 Na 0.37386(11) -0.00055(10) 0.24109(8) 0.1337(17) Uani 1 1 d .
Na4 Na 0.4737(2) -0.0907(2) 0.34154(13) 0.262(4) Uani 1 1 d .
Na5 Na 0.0670(4) -0.0361(4) 0.1403(4) 0.238(7) Uiso 0.5 1 d P
Na6 Na 0.1022(4) 0.0869(4) 0.0942(4) 0.255(8) Uiso 0.5 1 d P
O1W O 0.3512(2) 0.0905(2) 0.14952(14) 0.181(4) Uani 1 1 d .
O2W O 0.2975(2) 0.08337(18) 0.16101(19) 0.172(4) Uani 1 1 d .
O3W O 0.3091(2) 0.0670(2) 0.2162(2) 0.191(5) Uani 1 1 d .
O4W O 0.3635(2) -0.0307(3) 0.1560(2) 0.231(6) Uani 1 1 d .
O5W O 0.2835(2) 0.0247(3) 0.18794(18) 0.191(5) Uani 1 1 d .
O6W O 0.3324(2) 0.0420(2) 0.1718(4) 0.251(7) Uani 1 1 d .
O7W O 0.3143(3) -0.0068(3) 0.1496(3) 0.228(6) Uani 1 1 d .
O8W O 0.2939(2) -0.0238(2) 0.2034(2) 0.198(5) Uani 1 1 d .
O9W O 0.5578(3) -0.0152(4) 0.3143(4) 0.322(10) Uani 1 1 d .
O10W O 0.3501(4) -0.0612(5) 0.1120(4) 0.342(11) Uani 1 1 d .
O11W O 0.2535(2) -0.0224(2) 0.2438(2) 0.196(5) Uani 1 1 d .
O12W O 0.1745(2) -0.0018(2) -0.0432(2) 0.213(5) Uani 1 1 d .
O13W O 0.1422(3) 0.1070(3) 0.1235(3) 0.237(6) Uani 1 1 d .
O14W O 0.3138(4) -0.0608(3) 0.1580(2) 0.266(7) Uani 1 1 d .
O15W O 0.3494(3) -0.0122(5) 0.1044(3) 0.335(11) Uani 1 1 d .
O16W O 0.3810(4) 0.0285(4) 0.1514(4) 0.267(8) Uiso 0.8 1 d P
O17W O 0.5140(4) 0.0536(4) 0.2604(4) 0.249(7) Uiso 0.8 1 d P
Na8 Na 0.1393(4) -0.1252(4) 0.0604(4) 0.371(9) Uiso 0.8 1 d P
O19W O 0.2663(7) -0.0528(7) 0.0048(8) 0.292(15) Uiso 0.5 1 d P
O20W O 0.0845(7) -0.0493(7) 0.1957(8) 0.288(15) Uiso 0.5 1 d P
O21W O 0.4824(5) -0.1146(5) 0.2932(6) 0.234(11) Uiso 0.5 1 d P
O22W O 0.2932(5) 0.0307(5) 0.0383(6) 0.217(10) Uiso 0.5 1 d P
O23W O 0.2343(7) -0.0938(7) -0.0066(8) 0.282(14) Uiso 0.5 1 d P
Na7 Na 0.1424(3) 0.0057(3) -0.0051(4) 0.222(6) Uiso 0.5 1 d P
O25W O 0.3191(4) 0.0335(4) 0.0876(4) 0.177(8) Uiso 0.5 1 d P

loop_
_atom_site_aniso_label
_atom_site_aniso_U_11
_atom_site_aniso_U_22
_atom_site_aniso_U_33
_atom_site_aniso_U_23
_atom_site_aniso_U_13
_atom_site_aniso_U_12
N1 0.073(8) 0.183(11) 0.098(8) -0.032(7) 0.010(6) 0.007(7)
C01 0.196(17) 0.135(11) 0.058(7) 0.005(7) 0.009(10) -0.020(11)
C02 0.144(13) 0.212(15) 0.034(5) -0.004(7) 0.024(7) -0.019(11)
C03 0.076(9) 0.211(15) 0.080(8) 0.001(9) 0.001(8) -0.009(9)
C04 0.083(11) 0.206(15) 0.099(11) 0.029(9) -0.011(9) 0.015(10)
C05 0.155(14) 0.145(11) 0.049(6) 0.018(6) 0.026(8) 0.013(10)
C06 0.078(8) 0.156(14) 0.100(9) -0.042(10) -0.007(7) -0.009(9)
C07 0.142(12) 0.168(14) 0.088(9) -0.008(9) -0.026(8) 0.024(10)
C08 0.186(15) 0.157(16) 0.089(10) -0.039(10) 0.014(9) -0.033(13)
N2 0.180(11) 0.142(12) 0.069(7) 0.018(8) 0.024(7) 0.013(9)
C09 0.124(11) 0.155(14) 0.072(8) 0.018(9) 0.019(7) 0.009(9)
C10 0.144(12) 0.100(11) 0.120(12) 0.022(9) -0.013(9) 0.026(9)
C11 0.201(15) 0.243(17) 0.049(6) -0.007(8) -0.017(7) 0.034(12)
N3 0.119(8) 0.165(9) 0.055(5) -0.001(5) 0.016(6) 0.035(7)
C21 0.090(11) 0.146(11) 0.093(10) 0.027(7) 0.004(8) 0.022(8)
C22 0.137(14) 0.176(13) 0.070(8) -0.010(7) 0.029(8) -0.006(11)
C23 0.119(11) 0.128(11) 0.104(9) -0.010(8) 0.024(9) -0.004(8)
C24 0.146(13) 0.129(11) 0.068(8) -0.003(7) -0.007(9) 0.030(9)
C25 0.166(16) 0.163(13) 0.072(8) 0.011(8) -0.027(10) -0.008(11)
C26 0.077(10) 0.129(13) 0.081(7) 0.020(8) 0.023(7) 0.005(10)
C27 0.116(13) 0.166(17) 0.133(11) -0.019(11) 0.065(10) -0.002(12)
C28 0.144(16) 0.149(15) 0.133(12) -0.032(12) -0.004(11) 0.003(13)
N4 0.137(11) 0.130(11) 0.089(7) -0.012(7) 0.024(7) -0.013(10)
C29 0.108(13) 0.114(12) 0.099(9) -0.006(8) -0.030(9) -0.004(9)
C30 0.094(11) 0.182(15) 0.072(7) -0.019(9) 0.006(7) -0.009(11)
C31 0.127(12) 0.226(17) 0.133(11) -0.063(11) 0.053(10) -0.010(11)
N5 0.100(9) 0.152(9) 0.086(7) -0.012(6) 0.010(6) 0.016(7)
C41 0.123(12) 0.139(11) 0.059(7) -0.008(6) 0.011(8) 0.004(9)
C42 0.107(11) 0.279(19) 0.059(7) -0.031(9) 0.008(7) -0.019(11)
C43 0.106(11) 0.160(12) 0.102(9) -0.007(8) -0.008(9) -0.005(9)
C44 0.125(13) 0.137(11) 0.059(7) -0.002(7) 0.014(9) 0.004(9)
C45 0.095(11) 0.145(11) 0.077(8) 0.008(7) 0.009(8) 0.013(8)
C46 0.114(11) 0.143(13) 0.100(11) 0.011(9) -0.029(8) 0.051(9)
C47 0.136(12) 0.225(19) 0.063(7) -0.007(10) -0.007(7) -0.020(13)
C48 0.119(12) 0.180(19) 0.21(2) 0.144(17) -0.015(13) -0.009(12)
N6 0.198(16) 0.21(2) 0.080(8) -0.047(11) 0.047(9) -0.034(14)
C49 0.219(19) 0.108(13) 0.125(15) -0.003(11) 0.018(12) 0.044(13)
C50 0.146(12) 0.155(13) 0.078(8) -0.006(9) -0.006(8) 0.009(9)
C51 0.208(17) 0.30(2) 0.061(7) 0.002(10) -0.025(9) 0.040(15)
N7 0.099(8) 0.144(9) 0.068(6) 0.005(5) 0.015(5) 0.003(6)
C61 0.163(15) 0.128(11) 0.083(9) -0.021(7) -0.009(10) -0.022(10)
C62 0.092(10) 0.197(14) 0.079(8) 0.022(8) -0.006(7) -0.003(9)
C63 0.160(13) 0.152(12) 0.067(7) -0.023(7) 0.028(9) 0.028(9)
C64 0.141(13) 0.121(10) 0.065(7) -0.003(7) -0.010(8) -0.014(9)
C65 0.142(14) 0.130(11) 0.071(8) -0.016(7) 0.001(9) 0.003(9)
C66 0.122(15) 0.207(19) 0.037(6) 0.017(9) 0.016(7) -0.053(15)
C67 0.162(18) 0.125(12) 0.078(8) -0.032(8) 0.002(10) 0.046(13)
C68 0.090(12) 0.20(2) 0.084(9) -0.047(11) -0.011(8) 0.041(12)
N8 0.143(12) 0.130(11) 0.070(6) -0.014(7) 0.013(6) -0.015(10)
C69 0.133(14) 0.154(14) 0.062(7) -0.018(8) -0.001(8) 0.015(12)
C70 0.139(15) 0.23(2) 0.064(7) 0.000(10) 0.019(8) 0.070(14)
Ni1 0.1244(15) 0.1837(19) 0.1038(12) -0.0586(12) 0.0057(10) -0.0072(12)
Ni2 0.1618(18) 0.1613(17) 0.0903(11) -0.0071(11) -0.0378(11) 0.0010(14)
Ni3 0.203(2) 0.294(3) 0.0934(13) -0.0012(17) -0.0115(14) -0.001(2)
Na1 0.234(8) 0.310(10) 0.155(6) -0.022(6) -0.033(5) 0.017(7)
N9 0.103(8) 0.142(9) 0.068(6) 0.007(5) 0.026(6) 0.000(6)
C71 0.141(13) 0.158(12) 0.060(7) -0.012(7) -0.034(9) 0.013(10)
C72 0.157(14) 0.168(13) 0.073(7) 0.015(7) 0.018(9) -0.002(10)
C73 0.091(10) 0.194(14) 0.092(9) -0.004(8) 0.024(7) 0.002(9)
C74 0.096(10) 0.133(10) 0.054(6) -0.019(6) 0.014(7) 0.018(8)
C75 0.135(13) 0.108(9) 0.052(6) 0.005(6) 0.000(8) 0.032(8)
C76 0.061(10) 0.140(13) 0.080(8) -0.017(8) -0.011(8) 0.016(10)
C77 0.096(12) 0.182(19) 0.224(19) -0.071(15) -0.098(13) 0.035(12)
C78 0.184(19) 0.167(16) 0.157(14) 0.070(12) -0.024(13) -0.038(14)
N10 0.121(10) 0.130(10) 0.070(5) 0.022(6) -0.007(6) 0.023(8)
C79 0.194(18) 0.121(13) 0.147(13) 0.018(11) -0.024(13) 0.009(12)
C80 0.143(15) 0.211(19) 0.054(7) 0.014(8) -0.021(8) 0.010(15)
C81 0.125(11) 0.193(15) 0.108(9) 0.022(9) -0.031(9) 0.020(10)
N11 0.120(8) 0.144(8) 0.054(5) 0.000(5) 0.024(5) 0.014(6)
C81A 0.117(11) 0.117(10) 0.092(9) 0.008(7) -0.015(9) 0.015(8)
C82 0.101(9) 0.154(11) 0.067(7) -0.004(7) 0.020(7) 0.024(8)
C83 0.132(14) 0.175(14) 0.083(9) -0.020(8) 0.006(9) 0.005(11)
C84 0.112(12) 0.136(11) 0.085(10) -0.005(7) 0.017(9) 0.018(9)
C85 0.134(13) 0.134(11) 0.057(7) -0.015(6) -0.024(8) 0.035(9)
C86 0.123(11) 0.138(12) 0.063(8) -0.009(8) 0.019(7) -0.015(9)
C87 0.162(13) 0.137(12) 0.048(6) 0.010(7) 0.020(7) 0.028(10)
C88 0.122(11) 0.155(12) 0.084(8) 0.012(9) -0.005(7) -0.021(9)
N12 0.122(9) 0.125(9) 0.067(6) -0.010(6) 0.007(6) -0.012(7)
C89 0.170(14) 0.149(13) 0.063(7) -0.006(8) 0.005(8) 0.004(11)
C90 0.115(10) 0.150(12) 0.082(8) -0.006(8) 0.008(7) -0.008(8)
C91 0.154(12) 0.181(13) 0.061(6) -0.010(7) 0.025(7) -0.008(9)
C91A 0.22(2) 0.151(14) 0.107(11) 0.011(10) -0.035(12) -0.030(13)
C92 0.094(15) 0.25(3) 0.20(3) 0.06(2) -0.025(16) -0.080(18)
C93 0.20(3) 0.134(15) 0.080(10) 0.017(9) -0.035(14) -0.019(16)
C94 0.142(17) 0.151(16) 0.131(14) 0.017(12) -0.046(14) -0.042(14)
C95 0.141(16) 0.180(18) 0.144(14) 0.097(15) -0.020(12) -0.011(14)
C96 0.21(2) 0.135(15) 0.148(15) 0.035(12) -0.114(17) -0.064(16)
C97 0.31(3) 0.17(2) 0.097(11) 0.020(12) 0.03(2) 0.12(2)
O01 0.145(8) 0.145(8) 0.092(6) 0.020(5) -0.040(5) -0.014(6)
C98 0.175(17) 0.153(14) 0.100(9) 0.014(9) 0.000(10) -0.028(12)
C99 0.119(17) 0.180(18) 0.17(2) -0.019(15) 0.009(15) -0.031(13)
O02 0.212(14) 0.328(18) 0.133(9) 0.087(10) -0.070(9) 0.019(11)
O03 0.182(11) 0.208(11) 0.117(7) -0.002(7) -0.007(7) -0.003(8)
S01 0.215(7) 0.198(6) 0.238(8) 0.092(6) -0.105(6) -0.082(5)
O04 0.193(15) 0.32(2) 0.36(3) -0.026(19) -0.088(15) -0.079(15)
O05 0.258(19) 0.34(2) 0.215(15) 0.045(17) -0.031(14) -0.159(18)
O06 0.311(18) 0.36(2) 0.220(13) 0.173(15) -0.137(13) -0.226(16)
C100 0.33(3) 0.49(4) 0.120(12) 0.160(19) -0.172(16) -0.35(3)
C102 0.203(18) 0.27(2) 0.111(12) -0.002(14) -0.043(12) -0.079(16)
C103 0.150(14) 0.223(19) 0.074(9) 0.000(11) -0.002(9) -0.075(13)
C104 0.142(13) 0.215(17) 0.058(7) -0.024(9) -0.016(7) -0.033(11)
C105 0.32(3) 0.29(2) 0.159(15) 0.097(16) -0.151(18) -0.17(2)
C106 0.165(15) 0.210(19) 0.172(16) -0.062(15) -0.031(12) -0.100(14)
C107 0.24(2) 0.23(2) 0.108(10) -0.005(12) -0.090(12) -0.087(16)
O07 0.179(11) 0.150(8) 0.107(6) -0.027(6) -0.048(7) -0.017(7)
C108 0.132(14) 0.26(2) 0.071(8) 0.008(11) -0.043(9) -0.016(14)
C109 0.41(6) 0.19(2) 0.117(16) 0.024(15) 0.10(3) 0.14(3)
O08 0.235(14) 0.201(13) 0.119(8) -0.047(8) -0.018(9) 0.022(10)
O09 0.139(9) 0.239(13) 0.134(8) 0.054(9) -0.033(6) -0.031(8)
S02 0.277(10) 0.439(18) 0.104(4) -0.052(7) -0.025(6) -0.159(10)
O10 0.297(19) 0.282(19) 0.178(12) 0.079(11) -0.116(12) -0.145(14)
O11 0.278(14) 0.259(13) 0.093(7) -0.037(8) -0.011(8) -0.064(10)
O12 0.56(5) 0.54(5) 0.144(16) 0.09(2) -0.13(3) -0.42(4)
C110 0.172(14) 0.130(12) 0.097(9) 0.014(9) -0.048(10) -0.010(11)
C112 0.26(2) 0.098(12) 0.137(16) 0.005(10) -0.060(15) -0.020(12)
C113 0.198(19) 0.198(19) 0.074(8) 0.026(11) -0.065(12) -0.097(16)
C114 0.46(6) 0.20(2) 0.44(6) 0.01(3) 0.37(6) 0.00(3)
C115 0.34(3) 0.45(4) 0.181(16) 0.24(2) -0.23(2) -0.32(3)
C117 0.189(17) 0.27(2) 0.141(13) 0.095(15) -0.068(12) -0.066(15)
O13 0.163(8) 0.145(8) 0.088(5) -0.005(5) -0.049(6) -0.042(7)
C118 0.177(14) 0.178(14) 0.066(7) -0.002(8) -0.067(8) -0.005(12)
C119 0.111(14) 0.123(13) 0.188(19) -0.047(12) -0.039(13) -0.007(10)
O14 0.133(8) 0.149(8) 0.090(5) -0.007(5) -0.029(5) -0.009(6)
O15 0.186(11) 0.257(13) 0.063(5) 0.048(6) -0.034(5) -0.065(9)
S03 0.229(8) 0.509(15) 0.285(8) 0.291(11) -0.185(7) -0.177(9)
O16 0.27(2) 0.57(4) 0.32(2) -0.21(3) 0.115(18) -0.03(2)
O17 0.171(9) 0.262(12) 0.088(5) 0.053(7) -0.040(6) -0.069(8)
O18 0.235(16) 0.35(2) 0.40(2) 0.28(2) -0.215(16) -0.205(15)
C120 0.145(14) 0.215(19) 0.098(10) 0.017(14) -0.024(9) -0.034(13)
C121 0.127(16) 0.194(17) 0.095(9) 0.010(10) -0.043(10) 0.025(14)
C122 0.112(14) 0.171(17) 0.088(9) -0.021(10) -0.011(10) -0.022(14)
C123 0.104(13) 0.145(15) 0.111(10) 0.008(10) -0.046(10) 0.015(11)
C124 0.20(2) 0.133(14) 0.136(12) 0.014(10) -0.028(14) -0.017(15)
C125 0.139(16) 0.183(17) 0.123(11) 0.011(11) -0.043(11) 0.043(15)
C126 0.100(14) 0.209(19) 0.145(13) 0.018(12) -0.029(10) -0.008(12)
O19 0.136(8) 0.150(8) 0.091(6) 0.009(5) -0.046(5) 0.003(6)
C127 0.112(11) 0.206(16) 0.102(9) -0.010(10) -0.028(8) 0.007(11)
C128 0.20(2) 0.152(16) 0.116(12) -0.033(11) -0.005(13) 0.001(14)
O20 0.153(8) 0.186(9) 0.080(5) -0.041(6) -0.020(5) -0.002(7)
O21 0.143(8) 0.151(9) 0.090(5) 0.001(5) -0.036(5) 0.014(6)
S04 0.132(5) 0.216(6) 0.208(6) 0.041(5) -0.023(4) 0.028(4)
O22 0.170(13) 0.243(17) 0.57(4) 0.12(2) -0.137(18) -0.044(12)
O23 0.135(11) 0.61(4) 0.165(12) 0.013(17) -0.005(9) 0.108(15)
O24 0.174(11) 0.257(14) 0.175(10) -0.024(10) -0.063(8) -0.036(10)
Na2 0.150(4) 0.150(4) 0.086(3) 0.005(3) -0.032(3) -0.015(3)
C129 0.146(13) 0.152(13) 0.081(8) 0.052(9) 0.017(8) -0.002(12)
C130 0.113(11) 0.122(11) 0.093(9) 0.018(8) -0.023(8) -0.010(9)
C131 0.162(14) 0.130(11) 0.055(7) 0.000(7) 0.024(9) -0.024(10)
C132 0.133(12) 0.151(13) 0.080(9) 0.014(8) 0.010(9) 0.041(10)
C133 0.160(12) 0.128(10) 0.057(7) 0.002(7) 0.004(7) -0.021(8)
C134 0.153(13) 0.147(12) 0.058(7) 0.031(7) -0.028(8) -0.038(11)
C135 0.153(14) 0.121(11) 0.087(9) 0.017(7) -0.021(9) 0.025(10)
O25 0.165(8) 0.158(8) 0.056(4) 0.006(5) -0.002(5) 0.011(6)
C136 0.153(12) 0.119(11) 0.110(10) -0.017(9) -0.020(9) 0.023(9)
C137 0.32(3) 0.21(2) 0.084(12) 0.042(12) -0.053(14) -0.093(19)
O26 0.183(10) 0.242(12) 0.102(6) -0.040(7) -0.046(6) 0.010(8)
O27 0.204(12) 0.232(14) 0.091(7) -0.004(8) -0.037(7) 0.040(10)
S05 0.170(4) 0.174(4) 0.090(2) 0.038(3) -0.022(3) -0.012(4)
O28 0.194(13) 0.366(19) 0.111(7) 0.048(9) -0.009(8) 0.119(12)
O29 0.256(12) 0.238(12) 0.069(5) 0.013(6) 0.010(6) 0.065(10)
O30 0.37(2) 0.271(17) 0.281(18) 0.184(15) -0.176(16) -0.180(17)
C138 0.175(16) 0.135(11) 0.074(7) 0.025(7) -0.022(8) -0.010(10)
C140 0.103(10) 0.164(14) 0.077(8) 0.019(9) 0.009(7) 0.006(9)
C141 0.180(14) 0.115(12) 0.059(8) -0.009(8) -0.015(8) 0.004(10)
C142 0.091(8) 0.124(11) 0.068(8) -0.013(8) -0.013(6) -0.023(7)
C143 0.132(10) 0.149(12) 0.043(6) 0.002(7) -0.002(6) -0.031(9)
C144 0.112(9) 0.120(10) 0.043(5) 0.014(7) -0.010(6) 0.014(7)
C145 0.130(10) 0.135(11) 0.048(6) 0.001(7) -0.011(6) 0.016(8)
O31 0.128(7) 0.146(7) 0.060(4) 0.008(4) -0.021(4) 0.004(5)
C146 0.121(11) 0.174(13) 0.094(8) -0.042(8) -0.040(8) 0.002(10)
C147 0.130(16) 0.196(19) 0.106(12) 0.054(13) -0.034(11) -0.046(14)
O32 0.144(8) 0.175(9) 0.069(4) -0.022(5) -0.021(5) 0.019(7)
O33 0.196(13) 0.224(13) 0.112(8) -0.017(7) -0.024(7) 0.056(10)
S06 0.131(3) 0.153(4) 0.0603(16) 0.000(2) -0.0100(19) 0.011(3)
O34 0.157(7) 0.126(7) 0.078(4) 0.017(5) -0.033(4) 0.000(6)
O35 0.119(7) 0.167(8) 0.077(5) 0.008(5) -0.026(4) -0.008(6)
O36 0.118(7) 0.166(8) 0.076(4) -0.003(5) -0.002(5) 0.013(6)
C148 0.089(9) 0.146(13) 0.086(8) 0.000(9) -0.005(7) 0.012(8)
C149 0.131(13) 0.153(12) 0.064(8) 0.024(8) -0.018(9) 0.013(10)
C150 0.106(12) 0.209(15) 0.073(9) -0.018(8) -0.038(9) 0.005(10)
C151 0.097(12) 0.237(17) 0.070(8) 0.062(10) -0.008(8) -0.008(11)
C152 0.134(13) 0.147(11) 0.070(7) -0.012(7) -0.040(8) -0.022(9)
C153 0.118(12) 0.162(12) 0.064(7) 0.011(7) -0.018(7) -0.043(9)
C154 0.123(11) 0.162(12) 0.062(7) 0.013(8) -0.004(8) -0.002(9)
O37 0.125(7) 0.167(8) 0.075(5) -0.001(5) 0.001(4) -0.015(6)
C155 0.168(14) 0.157(13) 0.113(10) 0.063(10) -0.020(10) 0.004(10)
C156 0.106(13) 0.26(2) 0.064(8) 0.025(12) -0.027(8) -0.031(13)
O38 0.197(10) 0.172(9) 0.100(6) 0.031(6) -0.072(6) -0.027(7)
O39 0.142(9) 0.179(10) 0.088(6) 0.005(6) -0.014(6) -0.015(7)
S07 0.126(3) 0.165(4) 0.084(2) 0.012(2) -0.011(2) -0.009(3)
O40 0.141(8) 0.202(9) 0.099(5) 0.015(6) -0.010(5) -0.052(7)
O41 0.131(7) 0.192(9) 0.091(5) -0.008(6) -0.019(5) 0.025(7)
O42 0.124(7) 0.179(8) 0.088(5) -0.015(5) -0.008(5) 0.008(6)
C157 0.162(14) 0.177(16) 0.070(7) 0.008(8) 0.003(9) 0.043(12)
O43 0.142(7) 0.144(7) 0.068(4) 0.006(4) 0.002(5) 0.000(5)
C158 0.186(14) 0.243(17) 0.051(7) -0.007(9) 0.001(8) -0.022(12)
C159 0.27(3) 0.56(6) 0.069(12) -0.04(2) 0.017(14) 0.19(3)
O44 0.35(2) 0.38(2) 0.094(8) -0.016(10) -0.003(10) 0.122(16)
O45 0.308(19) 0.314(18) 0.086(7) 0.001(9) -0.037(9) 0.022(14)
S08 0.155(4) 0.175(5) 0.097(3) -0.005(3) -0.025(3) 0.022(4)
O46 0.172(9) 0.232(11) 0.080(5) 0.050(6) -0.003(5) -0.011(7)
O47 0.155(9) 0.177(9) 0.127(7) 0.005(6) -0.014(6) 0.017(7)
O48 0.179(10) 0.192(11) 0.094(6) 0.002(6) -0.038(6) 0.009(8)
C160 0.143(13) 0.085(10) 0.082(8) 0.018(7) 0.011(9) -0.019(10)
C161 0.119(12) 0.181(18) 0.063(8) -0.012(10) 0.006(7) -0.020(13)
C162 0.123(11) 0.131(13) 0.053(6) 0.007(8) 0.012(7) -0.004(11)
C163 0.102(9) 0.151(13) 0.075(7) 0.010(8) -0.029(7) 0.032(8)
C164 0.117(11) 0.171(15) 0.062(7) -0.028(9) -0.015(7) -0.002(11)
C165 0.100(10) 0.215(17) 0.063(7) -0.006(9) -0.019(7) 0.012(11)
Na3 0.176(5) 0.155(4) 0.069(2) 0.013(3) -0.015(3) 0.002(4)
Na4 0.304(11) 0.371(13) 0.110(4) 0.012(6) -0.017(5) 0.062(9)
O1W 0.277(12) 0.209(10) 0.059(4) 0.005(5) -0.018(6) 0.020(9)
O2W 0.229(11) 0.149(8) 0.138(7) -0.024(6) -0.101(7) 0.054(7)
O3W 0.254(12) 0.171(9) 0.147(8) 0.085(7) -0.084(8) -0.081(8)
O4W 0.196(11) 0.365(18) 0.132(8) 0.083(10) -0.045(7) -0.049(11)
O5W 0.166(9) 0.306(14) 0.102(6) -0.004(7) 0.006(6) -0.049(9)
O6W 0.174(11) 0.185(11) 0.39(2) -0.100(12) -0.082(12) 0.024(9)
O7W 0.233(13) 0.254(14) 0.199(11) -0.097(10) -0.066(9) 0.064(10)
O8W 0.227(11) 0.237(12) 0.130(7) -0.086(8) -0.046(7) 0.027(9)
O9W 0.245(16) 0.43(3) 0.288(19) -0.169(19) -0.034(14) 0.015(16)
O10W 0.261(18) 0.44(3) 0.33(2) -0.05(2) -0.011(16) 0.173(19)
O11W 0.243(12) 0.177(10) 0.169(9) 0.048(8) -0.072(8) -0.031(8)
O12W 0.227(12) 0.240(12) 0.172(9) -0.112(9) -0.072(8) 0.040(9)
O13W 0.223(13) 0.194(12) 0.296(16) 0.027(11) -0.063(11) -0.014(9)
O14W 0.36(2) 0.316(18) 0.121(8) 0.017(9) -0.015(10) -0.005(15)
O15W 0.266(18) 0.55(4) 0.189(13) 0.089(17) 0.005(12) -0.05(2)

loop_
_atom_type_symbol
_atom_type_description
_atom_type_scat_dispersion_real
_atom_type_scat_dispersion_imag
_atom_type_scat_source
C C 0.0074 0.0035 'International Tables Vol C Tables 4.2.6.8 and 6.1.1.4'
H H 0 0 'International Tables Vol C Tables 4.2.6.8 and 6.1.1.4'
N N 0.0136 0.007 'International Tables Vol C Tables 4.2.6.8 and 6.1.1.4'
O O 0.0227 0.0128 'International Tables Vol C Tables 4.2.6.8 and 6.1.1.4'
S S 0.2073 0.2439 'International Tables Vol C Tables 4.2.6.8 and 6.1.1.4'
Na Na 0.0686 0.0512 'International Tables Vol C Tables 4.2.6.8 and 6.1.1.4'
Ni Ni 0.0895 2.0196 'International Tables Vol C Tables 4.2.6.8 and 6.1.1.4'

loop_
_geom_angle_atom_site_label_1
_geom_angle_atom_site_label_2
_geom_angle_atom_site_label_3
_geom_angle
_geom_angle_site_symmetry_1
_geom_angle_site_symmetry_3
C01 N1 C04 105.3(12) . .
N1 C01 C25 132.7(12) . .
N1 C01 C02 107.6(14) . .
C25 C01 C02 119.5(16) . .
C03 C02 C01 107.0(14) . .
C02 C03 C04 106.1(13) . .
C05 C04 N1 120.8(13) . .
C05 C04 C03 124.9(13) . .
N1 C04 C03 113.8(13) . .
C04 C05 C61 132.5(12) . .
C04 C05 C06 116.2(11) . .
C61 C05 C06 111.3(13) . .
C10 C06 C07 120.3(12) . .
C10 C06 C05 125.8(13) . .
C07 C06 C05 113.1(14) . .
C06 C07 C08 112.0(14) . .
N2 C08 C07 123.5(14) . .
C08 N2 C09 121.6(12) . .
C08 N2 C11 117.5(15) . .
C09 N2 C11 120.8(14) . .
C10 C09 N2 120.4(14) . .
C09 C10 C06 122.1(14) . .
C24 N3 C21 105.6(10) . .
C22 C21 N3 110.9(12) . .
C22 C21 C45 125.5(12) . .
N3 C21 C45 123.6(13) . .
C21 C22 C23 107.5(14) . .
C22 C23 C24 105.9(13) . .
N3 C24 C23 109.9(10) . .
N3 C24 C25 127.7(14) . .
C23 C24 C25 122.4(15) . .
C24 C25 C26 121.2(13) . .
C24 C25 C01 117.7(15) . .
C26 C25 C01 120.4(12) . .
C30 C26 C27 117.9(15) . .
C30 C26 C25 118.3(16) . .
C27 C26 C25 123.7(15) . .
C26 C27 C28 124.3(17) . .
C27 C28 N4 117.0(16) . .
C29 N4 C28 121.6(14) . .
C29 N4 C31 119.7(15) . .
C28 N4 C31 118.7(16) . .
N4 C29 C30 116.5(14) . .
C26 C30 C29 122.6(15) . .
C41 N5 C44 111.6(11) . .
N5 C41 C65 130.5(12) . .
N5 C41 C42 109.1(12) . .
C65 C41 C42 120.3(14) . .
C43 C42 C41 102.0(12) . .
C42 C43 C44 111.2(13) . .
N5 C44 C45 130.3(11) . .
N5 C44 C43 106.1(13) . .
C45 C44 C43 123.4(12) . .
C44 C45 C21 124.9(11) . .
C44 C45 C46 116.2(11) . .
C21 C45 C46 118.9(13) . .
C47 C46 C45 116.8(13) . .
C47 C46 C50 117.3(13) . .
C45 C46 C50 125.8(14) . .
C46 C47 C48 115.7(16) . .
N6 C48 C47 115.5(16) . .
C49 N6 C48 128(2) . .
C49 N6 C51 124.7(16) . .
C48 N6 C51 107(2) . .
N6 C49 C50 122.2(19) . .
C49 C50 C46 120.8(15) . .
C64 N7 C61 105.4(11) . .
N7 C61 C05 119.9(14) . .
N7 C61 C62 110.4(12) . .
C05 C61 C62 129.3(12) . .
C63 C62 C61 104.6(11) . .
C62 C63 C64 106.9(12) . .
N7 C64 C65 124.9(13) . .
N7 C64 C63 112.6(10) . .
C65 C64 C63 121.7(14) . .
C41 C65 C64 122.0(14) . .
C41 C65 C66 124.7(11) . .
C64 C65 C66 112.9(13) . .
C67 C66 C70 121.5(15) . .
C67 C66 C65 128(2) . .
C70 C66 C65 111(2) . .
C66 C67 C68 112.2(16) . .
N8 C68 C67 132.0(15) . .
C69 N8 C68 113.9(15) . .
C69 N8 Ni1 125.1(13) . .
C68 N8 Ni1 121.1(14) . .
N8 C69 C70 120.0(15) . .
C66 C70 C69 120.2(15) . .
N8 Ni1 O38 89.0(5) . 7_444
N8 Ni1 O1W 90.4(5) . 7_444
O38 Ni1 O1W 90.8(4) 7_444 7_444
N8 Ni1 O2W 93.7(5) . 7_444
O38 Ni1 O2W 177.1(4) 7_444 7_444
O1W Ni1 O2W 90.3(5) 7_444 7_444
N8 Ni1 O6W 176.4(6) . 7_444
O38 Ni1 O6W 88.2(5) 7_444 7_444
O1W Ni1 O6W 91.8(6) 7_444 7_444
O2W Ni1 O6W 89.1(4) 7_444 7_444
N8 Ni1 O3W 92.6(5) . 7_444
O38 Ni1 O3W 90.8(4) 7_444 7_444
O1W Ni1 O3W 176.6(4) 7_444 7_444
O2W Ni1 O3W 88.0(4) 7_444 7_444
O6W Ni1 O3W 85.2(6) 7_444 7_444
O32 Ni2 O11W 95.3(4) . .
O32 Ni2 O8W 95.3(4) . .
O11W Ni2 O8W 95.0(6) . .
O32 Ni2 O5W 88.9(4) . .
O11W Ni2 O5W 175.7(4) . .
O8W Ni2 O5W 85.2(5) . .
O32 Ni2 O20 101.5(4) . .
O11W Ni2 O20 92.5(5) . .
O8W Ni2 O20 160.9(4) . .
O5W Ni2 O20 86.0(4) . .
O32 Ni2 O21 163.5(5) . .
O11W Ni2 O21 88.6(4) . .
O8W Ni2 O21 100.4(4) . .
O5W Ni2 O21 87.1(4) . .
O20 Ni2 O21 62.2(4) . .
O32 Ni2 C128 132.6(6) . .
O11W Ni2 C128 92.0(5) . .
O8W Ni2 C128 130.6(5) . .
O5W Ni2 C128 84.6(5) . .
O20 Ni2 C128 31.3(4) . .
O21 Ni2 C128 31.0(4) . .
O10W Ni3 O7W 177.9(10) . .
O10W Ni3 O15W 84.0(11) . .
O7W Ni3 O15W 94.0(9) . .
O10W Ni3 O08 86.9(7) . .
O7W Ni3 O08 93.5(6) . .
O15W Ni3 O08 93.8(7) . .
O10W Ni3 O4W 87.9(8) . .
O7W Ni3 O4W 91.8(6) . .
O15W Ni3 O4W 87.4(6) . .
O08 Ni3 O4W 174.5(7) . .
O10W Ni3 O14W 93.1(9) . .
O7W Ni3 O14W 89.0(7) . .
O15W Ni3 O14W 176.8(9) . .
O08 Ni3 O14W 84.8(6) . .
O4W Ni3 O14W 93.7(5) . .
O13W Na1 O42 112.2(5) 8_444 .
O13W Na1 O35 117.4(5) 8_444 .
O42 Na1 O35 120.0(4) . .
C74 N9 C71 107.7(10) . .
C85 C71 N9 128.9(11) . .
C85 C71 C72 125.5(13) . .
N9 C71 C72 105.5(13) . .
C73 C72 C71 108.6(12) . .
C72 C73 C74 105.2(12) . .
N9 C74 C75 127.8(10) . .
N9 C74 C73 112.8(11) . .
C75 C74 C73 119.2(12) . .
C76 C75 C74 121.9(10) . .
C76 C75 C81A 115.0(13) . 9
C74 C75 C81A 123.1(12) . 9
C77 C76 C80 108.7(16) . .
C77 C76 C75 126.6(17) . .
C80 C76 C75 124.5(18) . .
C76 C77 C78 132.2(19) . .
C77 C78 N10 115.2(16) . .
C79 N10 C78 117.1(14) . .
C79 N10 C81 115.8(15) . .
C78 N10 C81 126.4(13) . .
N10 C79 C80 116.1(15) . .
C76 C80 C79 128.9(16) . .
C81A N11 C84 109.1(11) . .
N11 C81A C82 109.3(10) . .
N11 C81A C75 123.5(13) . 9
C82 C81A C75 127.0(13) . 9
C83 C82 C81A 103.5(12) . .
C82 C83 C84 116.4(13) . .
C85 C84 C83 130.6(12) . .
C85 C84 N11 127.9(14) . .
C83 C84 N11 101.5(12) . .
C84 C85 C71 124.9(12) . .
C84 C85 C86 117.9(14) . .
C71 C85 C86 116.9(12) . .
C87 C86 C90 117.5(12) . .
C87 C86 C85 120.7(13) . .
C90 C86 C85 121.8(14) . .
C86 C87 C88 122.7(13) . .
N12 C88 C87 118.5(13) . .
C88 N12 C89 121.0(11) . .
C88 N12 C91 120.2(12) . .
C89 N12 C91 118.3(11) . .
N12 C89 C90 118.4(13) . .
C86 C90 C89 121.3(13) . .
C92 C91A C104 111.8(16) . .
C97 C92 C93 125(3) . .
C97 C92 C91A 105(3) . .
C93 C92 C91A 130(2) . .
C92 C93 O01 115(2) . .
C92 C93 C94 124(2) . .
O01 C93 C94 120.7(18) . .
C95 C94 C93 112(2) . .
C95 C94 C120 125(2) . .
C93 C94 C120 121.4(19) . .
C94 C95 C96 126.0(19) . .
C95 C96 C97 108.6(17) . .
C95 C96 S01 117(2) . .
C97 C96 S01 135(3) . .
C92 C97 C96 124(3) . .
C93 O01 C98 113.9(11) . .
C93 O01 Na2 135.5(8) . .
C98 O01 Na2 110.4(9) . .
C99 C98 O01 120.0(16) . .
O02 C99 O03 126(2) . .
O02 C99 C98 122(2) . .
O03 C99 C98 112(2) . .
C99 O03 Na2 111.7(13) . .
O06 S01 O05 131.5(13) . .
O06 S01 O04 104.8(14) . .
O05 S01 O04 92.0(12) . .
O06 S01 C96 109.7(8) . .
O05 S01 C96 109.4(10) . .
O04 S01 C96 104.3(14) . .
S01 O04 Na8 150.5(11) . .
C114 C100 C102 125.7(16) . .
C103 C102 C107 120 . .
C103 C102 C100 121.3(8) . .
C107 C102 C100 116.1(9) . .
C104 C103 C102 120 . .
C104 C103 O07 117.3(10) . .
C102 C103 O07 121.6(9) . .
C105 C104 C103 120 . .
C105 C104 C91A 115.0(10) . .
C103 C104 C91A 124.7(10) . .
C104 C105 C106 120 . .
C107 C106 C105 120 . .
C107 C106 S02 115.3(10) . .
C105 C106 S02 124.6(10) . .
C106 C107 C102 120 . .
C103 O07 C108 112.5(10) . .
C103 O07 Na2 129.3(10) . .
C108 O07 Na2 118.2(8) . .
O07 C108 C109 106.9(16) . .
O08 C109 O09 116.2(18) . .
O08 C109 C108 123.9(18) . .
O09 C109 C108 119.8(19) . .
C109 O08 Ni3 134.0(12) . .
C109 O09 Na2 115.0(11) . .
O10 S02 O11 136.5(12) . .
O10 S02 O12 94.7(17) . .
O11 S02 O12 95.1(19) . .
O10 S02 C106 108.7(12) . .
O11 S02 C106 109.0(10) . .
O12 S02 C106 106.1(14) . .
S02 O10 Na8 150.4(11) . .
C112 C110 C123 108.7(12) . .
C113 C112 C117 120 . .
C113 C112 C110 119.9(12) . .
C117 C112 C110 119.6(12) . .
C114 C113 C112 120 . .
C114 C113 O13 122.2(10) . .
C112 C113 O13 117.7(10) . .
C100 C114 C115 126.8(10) . .
C100 C114 C113 112.7(10) . .
C115 C114 C113 120 . .
C114 C115 C116 120 . .
C117 C116 C115 120 . .
C117 C116 S03 128.8(10) . .
C115 C116 S03 110.8(10) . .
C116 C117 C112 120 . .
C118 O13 C113 110.1(8) . .
C118 O13 Na2 107.1(7) . .
C113 O13 Na2 142.8(7) . .
O13 C118 C119 107.9(13) . .
O15 C119 O14 134.5(17) . .
O15 C119 C118 117.8(16) . .
O14 C119 C118 107.7(19) . .
O15 C119 Na2 46.9(9) . .
O14 C119 Na2 146.9(11) . .
C118 C119 Na2 81.6(9) . .
C119 O15 Na2 111.6(10) . .
O18 S03 O17 128.5(13) . .
O18 S03 C116 107.4(10) . .
O17 S03 C116 107.4(8) . .
O18 S03 O16 106.9(16) . .
O17 S03 O16 106.5(12) . .
C116 S03 O16 95.1(11) . .
S03 O16 Na6 138.9(15) . .
S03 O18 Na7 124.6(17) . .
C94 C120 C121 110.7(13) . .
C126 C121 C120 124(2) . .
C126 C121 C122 117.1(17) . .
C120 C121 C122 118.5(17) . .
O19 C122 C123 120.9(17) . .
O19 C122 C121 118.0(18) . .
C123 C122 C121 120.9(17) . .
C124 C123 C122 120.4(17) . .
C124 C123 C110 115.7(17) . .
C122 C123 C110 123.5(16) . .
C123 C124 C125 119.0(16) . .
C126 C125 C124 117.6(16) . .
C126 C125 S04 121.1(18) . .
C124 C125 S04 119.1(17) . .
C125 C126 C121 123.1(17) . .
C122 O19 C127 109.5(10) . .
C122 O19 Na2 132.5(7) . .
C127 O19 Na2 117.0(8) . .
O19 C127 C128 104.4(13) . .
O21 C128 O20 114.9(19) . .
O21 C128 C127 125.5(16) . .
O20 C128 C127 119.3(17) . .
O21 C128 Ni2 58.8(10) . .
O20 C128 Ni2 56.3(10) . .
C127 C128 Ni2 170.0(13) . .
C128 O20 Ni2 92.4(11) . .
C128 O21 Ni2 90.3(11) . .
C128 O21 Na2 112.7(10) . .
Ni2 O21 Na2 132.5(5) . .
O23 S04 O22 132.6(15) . .
O23 S04 O24 97.8(12) . .
O22 S04 O24 106.0(12) . .
O23 S04 C125 103.9(10) . .
O22 S04 C125 108.4(11) . .
O24 S04 C125 105.0(9) . .
S04 O22 Na6 159.9(10) . .
S04 O24 Na5 122.2(9) . .
O15 Na2 O01 150.8(4) . .
O15 Na2 O13 65.8(3) . .
O01 Na2 O13 127.5(4) . .
O15 Na2 O09 78.9(5) . .
O01 Na2 O09 124.7(5) . .
O13 Na2 O09 84.4(4) . .
O15 Na2 O19 79.4(4) . .
O01 Na2 O19 78.3(3) . .
O13 Na2 O19 80.1(3) . .
O09 Na2 O19 157.0(5) . .
O15 Na2 O07 128.7(4) . .
O01 Na2 O07 80.3(4) . .
O13 Na2 O07 77.0(3) . .
O09 Na2 O07 63.0(4) . .
O19 Na2 O07 128.5(4) . .
O15 Na2 O21 72.8(3) . .
O01 Na2 O21 80.6(3) . .
O13 Na2 O21 129.2(4) . .
O09 Na2 O21 115.6(4) . .
O19 Na2 O21 64.0(3) . .
O07 Na2 O21 153.7(4) . .
O15 Na2 O03 118.4(4) . .
O01 Na2 O03 63.5(4) . .
O13 Na2 O03 152.5(4) . .
O09 Na2 O03 70.8(4) . .
O19 Na2 O03 127.0(4) . .
O07 Na2 O03 81.2(4) . .
O21 Na2 O03 74.3(4) . .
O15 Na2 C119 21.4(4) . .
O01 Na2 C119 171.5(5) . .
O13 Na2 C119 52.6(4) . .
O09 Na2 C119 63.4(5) . .
O19 Na2 C119 93.7(4) . .
O07 Na2 C119 107.3(5) . .
O21 Na2 C119 93.4(5) . .
O03 Na2 C119 120.8(5) . .
C142 C129 C130 114.5(12) . .
C135 C130 C131 118.2(14) . .
C135 C130 C129 117.4(12) . .
C131 C130 C129 122.5(12) . .
O25 C131 C132 121.2(11) . .
O25 C131 C130 117.0(15) . .
C132 C131 C130 121.8(12) . .
C133 C132 C131 117.2(13) . .
C133 C132 C157 120.8(14) . .
C131 C132 C157 121.8(12) . .
C132 C133 C134 123.1(14) . .
C135 C134 C133 119.5(11) . .
C135 C134 S05 119.4(11) . .
C133 C134 S05 121.1(14) . .
C130 C135 C134 119.7(13) . .
C131 O25 C136 109.5(9) . .
C131 O25 Na3 140.6(8) . .
C136 O25 Na3 109.3(7) . .
C137 C136 O25 113.7(14) . .
O27 C137 O26 117.1(16) . .
O27 C137 C136 123(2) . .
O26 C137 C136 119.5(19) . .
C137 O27 Na3 114.7(12) . .
O30 S05 O28 118.9(12) . .
O30 S05 O29 105.9(11) . .
O28 S05 O29 107.7(8) . .
O30 S05 C134 109.4(7) . .
O28 S05 C134 110.0(8) . .
O29 S05 C134 103.9(7) . .
S05 O28 Na4 143.9(7) . .
C151 C138 C140 108.1(10) . .
C141 C140 C145 121.1(12) . .
C141 C140 C138 123.8(11) . .
C145 C140 C138 114.7(13) . .
C140 C141 C142 119.6(11) . .
C140 C141 O31 119.7(13) . .
C142 C141 O31 120.7(13) . .
C141 C142 C143 119.6(12) . .
C141 C142 C129 120.0(10) . .
C143 C142 C129 120.1(13) . .
C144 C143 C142 123.5(12) . .
C143 C144 C145 118.4(9) . .
C143 C144 S06 123.2(9) . .
C145 C144 S06 118.4(10) . .
C144 C145 C140 117.8(12) . .
C141 O31 C146 111.4(9) . .
C141 O31 Na3 136.5(8) . .
C146 O31 Na3 112.0(6) . .
O31 C146 C147 110.2(14) . .
O33 C147 O32 130.8(16) . .
O33 C147 C146 117.5(17) . .
O32 C147 C146 110(2) . .
C147 O32 Ni2 123.8(11) . .
C147 O33 Na3 114.7(12) . .
O36 S06 O34 115.7(6) . .
O36 S06 O35 110.9(6) . .
O34 S06 O35 113.4(5) . .
O36 S06 C144 106.0(5) . .
O34 S06 C144 104.5(6) . .
O35 S06 C144 105.2(6) . .
S06 O35 Na1 126.2(5) . .
C162 C148 C149 113.9(10) . .
C154 C149 C150 118.9(13) . .
C154 C149 C148 119.0(14) . .
C150 C149 C148 121.9(13) . .
C151 C150 C149 122.5(12) . .
C151 C150 O37 118.5(14) . .
C149 C150 O37 118.9(13) . .
C150 C151 C152 120.2(14) . .
C150 C151 C138 121.7(14) . .
C152 C151 C138 118.1(15) . .
C151 C152 C153 117.8(13) . .
C154 C153 C152 118.8(11) . .
C154 C153 S07 122.0(12) . .
C152 C153 S07 119.2(10) . .
C149 C154 C153 121.6(13) . .
C150 O37 C155 106.4(10) . .
C150 O37 Na3 137.4(8) . .
C155 O37 Na3 116.3(7) . .
O37 C155 C156 106.9(13) . .
O39 C156 O38 124.2(14) . .
O39 C156 C155 123.4(17) . .
O38 C156 C155 112.1(17) . .
C156 O38 Ni1 127.6(10) . 8_444
C156 O39 Na3 119.9(12) . .
O41 S07 O42 114.4(5) . .
O41 S07 O40 108.3(6) . .
O42 S07 O40 112.8(6) . .
O41 S07 C153 104.6(7) . .
O42 S07 C153 107.7(7) . .
O40 S07 C153 108.6(5) . .
S07 O42 Na1 134.2(6) . .
C132 C157 C160 112.5(12) . .
C158 O43 C161 107.9(9) . .
C158 O43 Na3 118.7(7) . .
C161 O43 Na3 133.1(6) . .
C159 C158 O43 104.8(12) . .
O44 C159 O45 127.6(18) . .
O44 C159 C158 107.5(15) . .
O45 C159 C158 124.7(15) . .
C159 O45 Na3 109.0(12) . .
O47 S08 O48 111.9(7) . .
O47 S08 O46 109.7(7) . .
O48 S08 O46 115.6(6) . .
O47 S08 C164 103.9(6) . .
O48 S08 C164 107.6(8) . .
O46 S08 C164 107.3(7) . .
S08 O46 Na4 120.0(6) . .
C161 C160 C165 115.4(14) . .
C161 C160 C157 124.9(15) . .
C165 C160 C157 119.0(14) . .
C160 C161 C162 127.1(14) . .
C160 C161 O43 120.2(15) . .
C162 C161 O43 112.5(16) . .
C163 C162 C161 115.6(14) . .
C163 C162 C148 118.0(15) . .
C161 C162 C148 125.2(14) . .
C162 C163 C164 119.9(14) . .
C165 C164 C163 119.2(13) . .
C165 C164 S08 119.7(14) . .
C163 C164 S08 120.8(12) . .
C164 C165 C160 122.3(15) . .
O39 Na3 O27 108.6(4) . .
O39 Na3 O37 66.7(4) . .
O27 Na3 O37 157.7(5) . .
O39 Na3 O31 84.6(3) . .
O27 Na3 O31 124.9(5) . .
O37 Na3 O31 77.1(3) . .
O39 Na3 O25 155.8(4) . .
O27 Na3 O25 65.1(4) . .
O37 Na3 O25 128.1(3) . .
O31 Na3 O25 81.4(3) . .
O39 Na3 O43 128.2(4) . .
O27 Na3 O43 86.0(4) . .
O37 Na3 O43 81.3(3) . .
O31 Na3 O43 127.7(3) . .
O25 Na3 O43 75.6(3) . .
O39 Na3 O33 77.0(4) . .
O27 Na3 O33 68.5(5) . .
O37 Na3 O33 127.9(4) . .
O31 Na3 O33 62.9(4) . .
O25 Na3 O33 79.1(4) . .
O43 Na3 O33 149.9(4) . .
O39 Na3 O45 74.0(5) . .
O27 Na3 O45 78.1(5) . .
O37 Na3 O45 79.7(4) . .
O31 Na3 O45 153.2(5) . .
O25 Na3 O45 124.1(5) . .
O43 Na3 O45 60.6(4) . .
O33 Na3 O45 125.1(4) . .
O46 Na4 O21W 118.4(7) . .
O46 Na4 O28 113.7(5) . .
O21W Na4 O28 114.6(8) . .
O24 Na5 O9W 92.9(8) . 10_556
O24 Na5 O20W 117.2(10) . .
O9W Na5 O20W 49.9(9) 10_556 .
O16 Na6 O22 124.0(12) . .
O16 Na6 O13W 88.0(9) . .
O22 Na6 O13W 105.8(9) . .
Na1 O13W Na6 149.3(7) 7_444 .
O04 Na8 O10 122.1(10) . .
O12W Na7 O18 131.6(8) . .

loop_
_geom_bond_atom_site_label_1
_geom_bond_atom_site_label_2
_geom_bond_distance
_geom_bond_site_symmetry_2
N1 C01 1.314(17) .
N1 C04 1.362(15) .
C01 C25 1.46(2) .
C01 C02 1.544(14) .
C02 C03 1.284(15) .
C03 C04 1.402(17) .
C04 C05 1.345(16) .
C05 C61 1.430(18) .
C05 C06 1.602(17) .
C06 C10 1.356(16) .
C06 C07 1.428(17) .
C07 C08 1.473(19) .
C08 N2 1.267(17) .
N2 C09 1.335(16) .
N2 C11 1.438(14) .
C09 C10 1.324(16) .
N3 C24 1.363(15) .
N3 C21 1.370(13) .
C21 C22 1.367(16) .
C21 C45 1.384(16) .
C22 C23 1.376(15) .
C23 C24 1.411(16) .
C24 C25 1.442(17) .
C25 C26 1.453(19) .
C26 C30 1.290(16) .
C26 C27 1.320(18) .
C27 C28 1.364(19) .
C28 N4 1.417(18) .
N4 C29 1.284(14) .
N4 C31 1.498(16) .
C29 C30 1.489(17) .
N5 C41 1.337(14) .
N5 C44 1.352(15) .
C41 C65 1.360(16) .
C41 C42 1.534(15) .
C42 C43 1.370(16) .
C43 C44 1.472(16) .
C44 C45 1.384(16) .
C45 C46 1.432(17) .
C46 C47 1.321(18) .
C46 C50 1.455(17) .
C47 C48 1.63(2) .
C48 N6 1.26(2) .
N6 C49 1.196(19) .
N6 C51 1.54(2) .
C49 C50 1.349(19) .
N7 C64 1.345(14) .
N7 C61 1.411(14) .
C61 C62 1.497(17) .
C62 C63 1.387(14) .
C63 C64 1.465(16) .
C64 C65 1.433(16) .
C65 C66 1.56(2) .
C66 C67 1.35(2) .
C66 C70 1.39(2) .
C67 C68 1.41(2) .
C68 N8 1.339(19) .
N8 C69 1.336(16) .
N8 Ni1 1.971(14) .
C69 C70 1.46(2) .
Ni1 O38 2.006(10) 7_444
Ni1 O1W 2.042(10) 7_444
Ni1 O2W 2.074(9) 7_444
Ni1 O6W 2.078(12) 7_444
Ni1 O3W 2.098(11) 7_444
Ni2 O32 1.964(9) .
Ni2 O11W 1.968(11) .
Ni2 O8W 1.981(11) .
Ni2 O5W 2.060(11) .
Ni2 O20 2.063(10) .
Ni2 O21 2.119(8) .
Ni2 C128 2.48(2) .
Ni3 O10W 1.929(18) .
Ni3 O7W 1.979(12) .
Ni3 O15W 1.988(18) .
Ni3 O08 2.022(13) .
Ni3 O4W 2.076(11) .
Ni3 O14W 2.141(16) .
Na1 O13W 2.755(16) 8_444
Na1 O42 2.774(13) .
Na1 O35 2.786(14) .
N9 C74 1.349(13) .
N9 C71 1.416(16) .
C71 C85 1.370(16) .
C71 C72 1.551(18) .
C72 C73 1.347(16) .
C73 C74 1.486(15) .
C74 C75 1.397(16) .
C75 C76 1.367(17) .
C75 C81A 1.484(15) 9
C76 C77 1.22(2) .
C76 C80 1.315(19) .
C77 C78 1.37(2) .
C78 N10 1.377(18) .
N10 C79 1.346(16) .
N10 C81 1.513(15) .
C79 C80 1.38(2) .
N11 C81A 1.400(13) .
N11 C84 1.425(13) .
C81A C82 1.410(15) .
C81A C75 1.484(15) 9
C82 C83 1.345(15) .
C83 C84 1.402(16) .
C84 C85 1.342(17) .
C85 C86 1.463(16) .
C86 C87 1.328(16) .
C86 C90 1.346(15) .
C87 C88 1.454(16) .
C88 N12 1.313(14) .
N12 C89 1.355(15) .
N12 C91 1.455(13) .
C89 C90 1.450(16) .
C91A C92 1.50(3) .
C91A C104 1.524(16) .
C92 C97 1.24(4) .
C92 C93 1.26(3) .
C93 O01 1.42(2) .
C93 C94 1.44(2) .
C94 C95 1.43(2) .
C94 C120 1.45(2) .
C95 C96 1.43(3) .
C96 C97 1.51(3) .
C96 S01 1.725(19) .
O01 C98 1.516(16) .
O01 Na2 2.426(11) .
C98 C99 1.42(2) .
C99 O02 1.13(2) .
C99 O03 1.29(2) .
O03 Na2 2.637(13) .
S01 O06 1.297(12) .
S01 O05 1.33(2) .
S01 O04 1.51(2) .
O04 Na8 2.60(3) .
C100 C114 1.32(4) .
C100 C102 1.72(3) .
C102 C103 1.39 .
C102 C107 1.39 .
C103 C104 1.39 .
C103 O07 1.401(12) .
C104 C105 1.39 .
C105 C106 1.39 .
C106 C107 1.39 .
C106 S02 1.758(12) .
O07 C108 1.445(18) .
O07 Na2 2.511(10) .
C108 C109 1.502(17) .
C109 O08 1.263(15) .
C109 O09 1.271(14) .
O09 Na2 2.455(14) .
S02 O10 1.308(17) .
S02 O11 1.420(18) .
S02 O12 1.45(5) .
O10 Na8 2.87(3) .
C110 C112 1.395(14) .
C110 C123 1.52(2) .
C112 C113 1.39 .
C112 C117 1.39 .
C113 C114 1.39 .
C113 O13 1.482(12) .
C114 C115 1.39 .
C115 C116 1.39 .
C116 C117 1.39 .
C116 S03 1.697(10) .
O13 C118 1.480(16) .
O13 Na2 2.448(10) .
C118 C119 1.59(2) .
C119 O15 1.19(2) .
C119 O14 1.272(18) .
C119 Na2 3.03(2) .
O15 Na2 2.382(13) .
S03 O18 1.178(13) .
S03 O17 1.429(11) .
S03 O16 2.09(2) .
O16 Na6 2.36(3) .
O18 Na7 2.61(3) .
C120 C121 1.48(2) .
C121 C126 1.38(2) .
C121 C122 1.49(2) .
C122 O19 1.321(17) .
C122 C123 1.37(2) .
C123 C124 1.35(2) .
C124 C125 1.54(2) .
C125 C126 1.33(2) .
C125 S04 1.803(17) .
O19 C127 1.495(15) .
O19 Na2 2.497(12) .
C127 C128 1.52(2) .
C128 O21 1.275(18) .
C128 O20 1.289(18) .
O21 Na2 2.524(9) .
S04 O23 1.341(16) .
S04 O22 1.378(19) .
S04 O24 1.489(13) .
O22 Na6 2.53(3) .
O24 Na5 2.52(2) .
C129 C142 1.511(16) .
C129 C130 1.560(17) .
C130 C135 1.374(16) .
C130 C131 1.444(16) .
C131 O25 1.391(15) .
C131 C132 1.391(16) .
C132 C133 1.337(15) .
C132 C157 1.487(18) .
C133 C134 1.417(17) .
C134 C135 1.384(17) .
C134 S05 1.792(12) .
O25 C136 1.495(14) .
O25 Na3 2.482(10) .
C136 C137 1.38(2) .
C137 O27 1.207(18) .
C137 O26 1.25(2) .
O27 Na3 2.470(14) .
S05 O30 1.336(13) .
S05 O28 1.400(12) .
S05 O29 1.479(10) .
O28 Na4 2.741(19) .
C138 C151 1.466(16) .
C138 C140 1.705(18) .
C140 C141 1.349(16) .
C140 C145 1.434(15) .
C141 C142 1.362(16) .
C141 O31 1.406(13) .
C142 C143 1.362(14) .
C143 C144 1.349(15) .
C144 C145 1.391(15) .
C144 S06 1.769(10) .
O31 C146 1.431(14) .
O31 Na3 2.475(9) .
C146 C147 1.52(2) .
C147 O33 1.27(2) .
C147 O32 1.31(2) .
O33 Na3 2.525(16) .
S06 O36 1.418(8) .
S06 O34 1.457(8) .
S06 O35 1.472(9) .
C148 C162 1.439(15) .
C148 C149 1.543(17) .
C149 C154 1.365(17) .
C149 C150 1.392(17) .
C150 C151 1.378(19) .
C150 O37 1.463(13) .
C151 C152 1.409(17) .
C152 C153 1.452(16) .
C153 C154 1.420(17) .
C153 S07 1.704(12) .
O37 C155 1.470(13) .
O37 Na3 2.474(10) .
C155 C156 1.525(19) .
C156 O39 1.226(18) .
C156 O38 1.30(2) .
O38 Ni1 2.006(10) 8_444
O39 Na3 2.353(12) .
S07 O41 1.417(9) .
S07 O42 1.464(9) .
S07 O40 1.470(9) .
C157 C160 1.487(18) .
O43 C158 1.501(14) .
O43 C161 1.522(15) .
O43 Na3 2.499(10) .
C158 C159 1.491(16) .
C159 O44 1.240(15) .
C159 O45 1.250(15) .
O45 Na3 2.699(16) .
S08 O47 1.408(11) .
S08 O48 1.460(11) .
S08 O46 1.464(9) .
S08 C164 1.735(14) .
O46 Na4 2.653(17) .
C160 C161 1.322(18) .
C160 C165 1.409(17) .
C161 C162 1.419(18) .
C162 C163 1.366(16) .
C163 C164 1.443(17) .
C164 C165 1.354(17) .
Na4 O21W 2.72(3) .
Na5 O9W 2.53(3) 10_556
Na5 O20W 2.95(4) .
Na6 O13W 2.77(3) .
O1W Ni1 2.042(10) 8_444
O2W Ni1 2.074(9) 8_444
O3W Ni1 2.098(11) 8_444
O6W Ni1 2.078(12) 8_444
O9W Na5 2.53(3) 10_656
O12W Na7 2.55(2) .
O13W Na1 2.755(16) 7_444
